data_7202728
loop_
_publ_author_name
'Stokes, Melissa A.'
'Kortan, Refik'
'Amy, Sandrine Rivillon'
'Katz, Howard E.'
'Chabal, Yves J.'
'Kloc, Christian'
'Siegrist, Theo'

_publ_section_title
;
 Molecular ordering in bis(phenylenyl)bithiophenes
;
_journal_issue 32
_journal_name_full 'Journal of Materials Chemistry'
_journal_page_first 3427
_journal_paper_doi 10.1039/b701035d
_journal_volume 17
_journal_year 2007
_chemical_formula_moiety 'C32 H38 S2 O4'
_chemical_formula_sum 'C32 H38 O4 S2'
_chemical_name_common 5,5'-bis-4-(6-hydroxyhexyloxy)-phenyl-2,2'-bithiophene
_chemical_name_systematic 5,5'-bis-4-(6-hydroxyhexyloxy)-phenyl-2,2'-bithiophene
_space_group_crystal_system monoclinic
_space_group_IT_number 4
_space_group_name_Hall 'P 2yb'
_space_group_name_H-M_alt 'P 1 21 1'
_cell_angle_alpha 90.000
_cell_angle_beta 96.16(3)
_cell_angle_gamma 90.000
_cell_length_a 33.056(22)
_cell_length_b 7.485(4)
_cell_length_c 5.876(3)
_cell_volume 1445.5(14)
_computing_structure_solution 'FOX http://objcryst.sourceforge.net'
_diffrn_measurement_device_type 'NSLS Beamline X22A'
_diffrn_radiation_monochromator silicon
_diffrn_radiation_type synchrotron
_diffrn_radiation_wavelength 1.2084
_cod_data_source_file b701035d.txt
_cod_data_source_block HO6PTTP6OH
_cod_original_sg_symbol_Hall ' P 2yb'
_cod_original_sg_symbol_H-M P21
_cod_original_formula_sum 'C32 H38 S2 O4'
_cod_database_code 7202728

loop_
_space_group_symop_id
_space_group_symop_operation_xyz
1 x,y,z
2 -x,y+1/2,-z

loop_
_atom_site_type_symbol
_atom_site_label
_atom_site_fract_x
_atom_site_fract_y
_atom_site_fract_z
_atom_site_U_iso_or_equiv
_atom_site_occupancy
_atom_site_adp_type
H H1 0.9398 0.7184 1.4246 0.0127 1.0000 Uiso
O O2 0.9118 0.6893 1.4174 0.0127 1.0000 Uiso
C C3 0.8912 0.7408 1.2009 0.0127 1.0000 Uiso
H H4 0.9072 0.6804 1.0684 0.0127 1.0000 Uiso
H H5 0.8976 0.8811 1.1749 0.0127 1.0000 Uiso
C C6 0.8454 0.6975 1.1769 0.0127 1.0000 Uiso
H H7 0.8421 0.5565 1.2150 0.0127 1.0000 Uiso
H H8 0.8326 0.7573 1.3216 0.0127 1.0000 Uiso
C C9 0.8232 0.7529 0.9438 0.0127 1.0000 Uiso
H H10 0.8392 0.6925 0.8112 0.0127 1.0000 Uiso
H H11 0.8296 0.8932 0.9178 0.0127 1.0000 Uiso
C C12 0.7774 0.7095 0.9198 0.0127 1.0000 Uiso
H H13 0.7741 0.5686 0.9578 0.0127 1.0000 Uiso
H H14 0.7646 0.7693 1.0644 0.0127 1.0000 Uiso
C C15 0.7552 0.7649 0.6866 0.0127 1.0000 Uiso
H H16 0.7712 0.7046 0.5540 0.0127 1.0000 Uiso
H H17 0.7616 0.9053 0.6606 0.0127 1.0000 Uiso
C C18 0.7094 0.7216 0.6626 0.0127 1.0000 Uiso
H H19 0.7061 0.5807 0.7007 0.0127 1.0000 Uiso
H H20 0.6966 0.7814 0.8072 0.0127 1.0000 Uiso
O O21 0.6912 0.7749 0.4488 0.0127 1.0000 Uiso
C C22 0.6479 0.7536 0.4182 0.0127 1.0000 Uiso
C C23 0.6288 0.6436 0.5662 0.0127 1.0000 Uiso
C C24 0.5866 0.6228 0.5363 0.0127 1.0000 Uiso
C C25 0.5635 0.7120 0.3584 0.0127 1.0000 Uiso
C C26 0.5826 0.8221 0.2104 0.0127 1.0000 Uiso
C C27 0.6248 0.8429 0.2403 0.0127 1.0000 Uiso
H H28 0.6397 0.9285 0.1251 0.0127 1.0000 Uiso
H H29 0.5646 0.8915 0.0720 0.0127 1.0000 Uiso
H H30 0.5717 0.5372 0.6515 0.0127 1.0000 Uiso
H H31 0.6468 0.5741 0.7046 0.0127 1.0000 Uiso
C C32 0.5169 0.6891 0.3254 0.0127 1.0000 Uiso
C C33 0.4904 0.5780 0.4642 0.0127 1.0000 Uiso
C C34 0.4476 0.5969 0.3697 0.0127 1.0000 Uiso
C C35 0.4451 0.7181 0.1714 0.0127 1.0000 Uiso
S S36 0.4880 0.7947 0.1126 0.0127 1.0000 Uiso
H H37 0.5031 0.4989 0.6101 0.0127 1.0000 Uiso
H H38 0.4210 0.5345 0.4299 0.0127 1.0000 Uiso
C C39 0.4047 0.7678 0.0310 0.0127 1.0000 Uiso
C C40 0.3977 0.8893 -0.1745 0.0127 1.0000 Uiso
C C41 0.3573 0.8965 -0.2466 0.0127 1.0000 Uiso
C C42 0.3351 0.7829 -0.0973 0.0127 1.0000 Uiso
S S43 0.3632 0.6838 0.1037 0.0127 1.0000 Uiso
H H44 0.4227 0.9568 -0.2455 0.0127 1.0000 Uiso
H H45 0.3422 0.9718 -0.3900 0.0127 1.0000 Uiso
C C46 0.2886 0.7600 -0.1302 0.0127 1.0000 Uiso
C C47 0.2654 0.8492 -0.3081 0.0127 1.0000 Uiso
C C48 0.2232 0.8284 -0.3380 0.0127 1.0000 Uiso
C C49 0.2041 0.7183 -0.1900 0.0127 1.0000 Uiso
C C50 0.2272 0.6291 -0.0121 0.0127 1.0000 Uiso
C C51 0.2695 0.6499 0.0178 0.0127 1.0000 Uiso
H H52 0.2803 0.9348 -0.4233 0.0127 1.0000 Uiso
H H53 0.2052 0.8978 -0.4764 0.0127 1.0000 Uiso
H H54 0.2124 0.5435 0.1031 0.0127 1.0000 Uiso
H H55 0.2875 0.5805 0.1562 0.0127 1.0000 Uiso
O O56 0.1609 0.6970 -0.2205 0.0127 1.0000 Uiso
C C57 0.1488 0.7067 -0.4664 0.0127 1.0000 Uiso
C C58 0.1022 0.7056 -0.5197 0.0127 1.0000 Uiso
C C59 0.0895 0.7157 -0.7793 0.0127 1.0000 Uiso
C C60 0.0428 0.7146 -0.8326 0.0127 1.0000 Uiso
C C61 0.0301 0.7248 -1.0922 0.0127 1.0000 Uiso
C C62 -0.0165 0.7237 -1.1454 0.0127 1.0000 Uiso
O O63 -0.0283 0.7331 -1.3865 0.0127 1.0000 Uiso
H H64 0.1628 0.8203 -0.5422 0.0127 1.0000 Uiso
H H65 0.1634 0.6022 -0.5570 0.0127 1.0000 Uiso
H H66 0.0907 0.5894 -0.4365 0.0127 1.0000 Uiso
H H67 0.0902 0.8123 -0.4213 0.0127 1.0000 Uiso
H H68 0.1044 0.8314 -0.8446 0.0127 1.0000 Uiso
H H69 0.1049 0.6085 -0.8598 0.0127 1.0000 Uiso
H H70 0.0314 0.5984 -0.7494 0.0127 1.0000 Uiso
H H71 0.0308 0.8213 -0.7342 0.0127 1.0000 Uiso
H H72 0.0456 0.6176 -1.1727 0.0127 1.0000 Uiso
H H73 0.0450 0.8405 -1.1575 0.0127 1.0000 Uiso
H H74 -0.0280 0.6075 -1.0622 0.0127 1.0000 Uiso
H H75 -0.0285 0.8304 -1.0471 0.0127 1.0000 Uiso
H H76 -0.0050 0.7383 -1.4673 0.0127 1.0000 Uiso

loop_
_atom_type_symbol
_atom_type_description
_atom_type_scat_source
H H 'International Tables for Crystallography (Vol. IV)'
O O 'International Tables for Crystallography (Vol. IV)'
C C 'International Tables for Crystallography (Vol. IV)'
S S 'International Tables for Crystallography (Vol. IV)'

loop_
_cod_changelog_entry_id
_cod_changelog_entry_author
_cod_changelog_entry_date
_cod_changelog_entry_text
1 'Vaitkus, Antanas' 2022-09-15T18:10:00+03:00
;
 Added an explicit space group operation list and updated space group
 information.
;
